data_9013388
loop_
_publ_author_name
'Kadiyski, M.'
'Armbruster, T.'
'Gunther, D.'
'Reusser, E.'
'Peretti, A.'

_publ_section_title
;
 Johachidolite, CaAl[B3O7], a mineralogical and structural peculiarity
;
_journal_name_full 'European Journal of Mineralogy'
_journal_page_first 965
_journal_page_last 973
_journal_paper_doi 10.1127/0935-1221/2008/0020-1824
_journal_volume 20
_journal_year 2008
_chemical_compound_source 'Mogok district, Myanmar'
_chemical_formula_structural CaAlB3O7
_chemical_formula_sum 'Al B3 Ca O7'
_chemical_name_mineral Johachidolite
_space_group_IT_number 67
_symmetry_space_group_name_Hall '-C 2a 2'
_symmetry_space_group_name_H-M 'C m m a'
_cell_angle_alpha 90
_cell_angle_beta 90
_cell_angle_gamma 90
_cell_length_a 7.967
_cell_length_b 11.723
_cell_length_c 4.3718
_cell_formula_units_Z 4
_cell_volume 408.314
_database_code_amcsd 0007267
_exptl_crystal_density_diffrn 3.440
_cod_original_formula_sum 'Ca Al B3 O7'
_cod_database_code 9013388

loop_
_space_group_symop_operation_xyz
x,y,z
1/2+x,1/2+y,z
1/2+x,-y,z
+x,1/2-y,z
1/2-x,y,-z
-x,1/2+y,-z
-x,y,z
1/2-x,1/2+y,z
x,-y,-z
1/2+x,1/2-y,-z
1/2+x,y,-z
+x,1/2+y,-z
1/2-x,-y,z
-x,1/2-y,z
-x,-y,-z
1/2-x,1/2-y,-z

loop_
_atom_site_aniso_label
_atom_site_aniso_U_11
_atom_site_aniso_U_22
_atom_site_aniso_U_33
_atom_site_aniso_U_12
_atom_site_aniso_U_13
_atom_site_aniso_U_23
Ca 0.00840 0.00811 0.00752 0.00000 0.00273 0.00000
Al 0.00491 0.00432 0.00333 0.00000 0.00000 0.00016
B1 0.00410 0.00470 0.00420 0.00000 0.00000 0.00000
B2 0.00540 0.00460 0.00430 0.00000 0.00000 0.00001
O1 0.01020 0.00320 0.00450 0.00000 0.00000 0.00000
O2 0.00730 0.00530 0.00346 0.00000 0.00000 0.00031
O3 0.00406 0.00546 0.00460 0.00092 -0.00018 0.00028

loop_
_atom_site_label
_atom_site_fract_x
_atom_site_fract_y
_atom_site_fract_z
_atom_site_U_iso_or_equiv
Ca 0.25000 0.25000 0.00000 0.00801
Al 0.00000 0.00000 0.00000 0.00419
B1 0.25000 0.00000 0.50000 0.00436
B2 0.00000 0.13658 0.45836 0.00479
O1 0.00000 0.25000 0.32945 0.00599
O2 0.00000 0.13131 -0.22291 0.00538
O3 0.14664 0.07316 0.29975 0.00471

loop_
_cod_related_entry_id
_cod_related_entry_database
_cod_related_entry_code
1 AMCSD 0007267
